data_4105107
loop_
_publ_author_name
'Michael T. Mock'
'Robert G. Potter'
'Donald M. Camaioni'
'Jun Li'
'William G. Dougherty'
'W. Scott Kassel'
'Brendan Twamley'
'Daniel L. DuBois'

_publ_section_title
;
 Thermodynamic Studies and Hydride Transfer Reactions from a Rhodium
 Complex to BX3 Compounds
;
_journal_name_full 'Journal of the American Chemical Society'
_journal_page_first 14454
_journal_page_last 14465
_journal_paper_doi 10.1021/ja905287q
_journal_volume 131
_journal_year 2009
_chemical_formula_moiety 'C12 H32 P4 Rh, C24 H20 B O4'
_chemical_formula_sum 'C36 H52 B O4 P4 Rh'
_chemical_formula_weight 786.38
_chemical_name_common '[DMPE2Ph][(PhO)4B]'
_chemical_name_systematic
; 
 ? 
;
_space_group_IT_number 9
_symmetry_cell_setting monoclinic
_symmetry_space_group_name_Hall 'C -2yc'
_symmetry_space_group_name_H-M 'C 1 c 1'
_atom_sites_solution_hydrogens geom
_atom_sites_solution_primary direct
_atom_sites_solution_secondary difmap
_audit_creation_method SHELXL-97
_cell_angle_alpha 90.00
_cell_angle_beta 94.144(1)
_cell_angle_gamma 90.00
_cell_formula_units_Z 4
_cell_length_a 9.3217(5)
_cell_length_b 23.7165(12)
_cell_length_c 17.4337(9)
_cell_measurement_reflns_used 9859
_cell_measurement_temperature 90(2)
_cell_measurement_theta_max 29.79
_cell_measurement_theta_min 2.34
_cell_volume 3844.1(3)
_computing_cell_refinement 'SAINT+  v. 7.23a (Bruker, 2006)'
_computing_data_collection 'SMART v. 5.632 (Bruker, 2006)'
_computing_data_reduction 'SAINT+  v. 7.23a (Bruker, 2006)'
_computing_molecular_graphics 'XP, SHELXTL  v. 6.14 (Bruker, 2003)'
_computing_publication_material 'XCIF, SHELXTL, v. 6.14 (Bruker, 2003)'
_computing_structure_refinement 'XL, SHELXTL  v. 6.14 (Bruker, 2003)'
_computing_structure_solution 'XS, SHELXTL  v. 6.14 (Bruker, 2003)'
_diffrn_ambient_temperature 90(2)
_diffrn_detector_area_resol_mean 8.3
_diffrn_measured_fraction_theta_full 1.000
_diffrn_measured_fraction_theta_max 1.000
_diffrn_measurement_device_type 'Bruker/Siemens SMART APEX'
_diffrn_measurement_method '\w scans'
_diffrn_radiation_monochromator graphite
_diffrn_radiation_type MoK\a
_diffrn_radiation_wavelength 0.71073
_diffrn_reflns_av_R_equivalents 0.0429
_diffrn_reflns_av_sigmaI/netI 0.0531
_diffrn_reflns_limit_h_max 12
_diffrn_reflns_limit_h_min -12
_diffrn_reflns_limit_k_max 30
_diffrn_reflns_limit_k_min -30
_diffrn_reflns_limit_l_max 22
_diffrn_reflns_limit_l_min -22
_diffrn_reflns_number 28084
_diffrn_reflns_theta_full 27.50
_diffrn_reflns_theta_max 27.50
_diffrn_reflns_theta_min 1.72
_diffrn_source 'normal-focus sealed tube'
_exptl_absorpt_coefficient_mu 0.646
_exptl_absorpt_correction_T_max 0.9382
_exptl_absorpt_correction_T_min 0.8297
_exptl_absorpt_correction_type multi-scan
_exptl_absorpt_process_details 'SADABS-2007/4 (Bruker, 2007)'
_exptl_crystal_colour orange
_exptl_crystal_density_diffrn 1.359
_exptl_crystal_description needle
_exptl_crystal_F_000 1640
_exptl_crystal_size_max 0.30
_exptl_crystal_size_mid 0.22
_exptl_crystal_size_min 0.10
_refine_diff_density_max 0.966
_refine_diff_density_min -0.350
_refine_diff_density_rms 0.075
_refine_ls_abs_structure_details 'Flack H D (1983), Acta Cryst. A39, 876-881'
_refine_ls_abs_structure_Flack -0.010(19)
_refine_ls_extinction_method none
_refine_ls_goodness_of_fit_ref 1.041
_refine_ls_hydrogen_treatment constr
_refine_ls_matrix_type full
_refine_ls_number_parameters 423
_refine_ls_number_reflns 8833
_refine_ls_number_restraints 2
_refine_ls_restrained_S_all 1.041
_refine_ls_R_factor_all 0.0404
_refine_ls_R_factor_gt 0.0354
_refine_ls_shift/su_max 0.002
_refine_ls_shift/su_mean 0.000
_refine_ls_structure_factor_coef Fsqd
_refine_ls_weighting_details 'calc w=1/[\s^2^(Fo^2^)+(0.0393P)^2^+0.1536P] where P=(Fo^2^+2Fc^2^)/3'
_refine_ls_weighting_scheme calc
_refine_ls_wR_factor_gt 0.0781
_refine_ls_wR_factor_ref 0.0810
_reflns_number_gt 8130
_reflns_number_total 8833
_reflns_threshold_expression I>2\s(I)
_cod_data_source_file ja905287q_si_004.cif
_cod_data_source_block bt1249
_cod_database_code 4105107

loop_
_symmetry_equiv_pos_as_xyz
'x, y, z'
'x, -y, z+1/2'
'x+1/2, y+1/2, z'
'x+1/2, -y+1/2, z+1/2'

loop_
_atom_site_label
_atom_site_type_symbol
_atom_site_fract_x
_atom_site_fract_y
_atom_site_fract_z
_atom_site_U_iso_or_equiv
_atom_site_adp_type
_atom_site_occupancy
_atom_site_symmetry_multiplicity
_atom_site_calc_flag
_atom_site_refinement_flags
B1 B 0.1796(4) 0.34179(15) 0.7874(2) 0.0187(7) Uani 1 1 d .
C1 C 0.1967(4) 0.61288(16) 0.9903(2) 0.0325(8) Uani 1 1 d .
H1A H 0.1290 0.6410 0.9679 0.049 Uiso 1 1 calc R
H1B H 0.2810 0.6320 1.0151 0.049 Uiso 1 1 calc R
H1C H 0.1497 0.5905 1.0285 0.049 Uiso 1 1 calc R
C2 C 0.0877(4) 0.53000(15) 0.8831(2) 0.0288(8) Uani 1 1 d .
H2A H 0.0420 0.5153 0.9278 0.043 Uiso 1 1 calc R
H2B H 0.1104 0.4987 0.8494 0.043 Uiso 1 1 calc R
H2C H 0.0219 0.5562 0.8548 0.043 Uiso 1 1 calc R
C3 C 0.3562(4) 0.51232(15) 0.9699(2) 0.0259(7) Uani 1 1 d .
H3A H 0.4251 0.5302 1.0084 0.031 Uiso 1 1 calc R
H3B H 0.2903 0.4882 0.9976 0.031 Uiso 1 1 calc R
C4 C 0.4374(4) 0.47658(15) 0.9144(2) 0.0266(8) Uani 1 1 d .
H4A H 0.3697 0.4511 0.8850 0.032 Uiso 1 1 calc R
H4B H 0.5107 0.4533 0.9435 0.032 Uiso 1 1 calc R
C5 C 0.5817(4) 0.47473(17) 0.7751(2) 0.0358(9) Uani 1 1 d .
H5A H 0.6431 0.4945 0.7406 0.054 Uiso 1 1 calc R
H5B H 0.4968 0.4598 0.7454 0.054 Uiso 1 1 calc R
H5C H 0.6357 0.4436 0.8003 0.054 Uiso 1 1 calc R
C6 C 0.6933(4) 0.54127(17) 0.9025(2) 0.0297(8) Uani 1 1 d .
H6A H 0.7444 0.5065 0.9179 0.045 Uiso 1 1 calc R
H6B H 0.6726 0.5627 0.9485 0.045 Uiso 1 1 calc R
H6C H 0.7532 0.5641 0.8706 0.045 Uiso 1 1 calc R
C7 C 0.4572(4) 0.58788(16) 0.6269(2) 0.0315(8) Uani 1 1 d .
H7A H 0.3526 0.5872 0.6158 0.047 Uiso 1 1 calc R
H7B H 0.4929 0.5492 0.6334 0.047 Uiso 1 1 calc R
H7C H 0.5024 0.6058 0.5841 0.047 Uiso 1 1 calc R
C8 C 0.6966(4) 0.63127(16) 0.7180(2) 0.0287(8) Uani 1 1 d .
H8A H 0.7256 0.6506 0.6719 0.043 Uiso 1 1 calc R
H8B H 0.7364 0.5930 0.7197 0.043 Uiso 1 1 calc R
H8C H 0.7331 0.6521 0.7639 0.043 Uiso 1 1 calc R
C9 C 0.4463(4) 0.69961(15) 0.6882(2) 0.0262(7) Uani 1 1 d .
H9A H 0.5010 0.7271 0.7216 0.031 Uiso 1 1 calc R
H9B H 0.4668 0.7071 0.6342 0.031 Uiso 1 1 calc R
C10 C 0.2861(4) 0.70617(15) 0.6973(2) 0.0270(8) Uani 1 1 d .
H10A H 0.2303 0.6853 0.6560 0.032 Uiso 1 1 calc R
H10B H 0.2588 0.7465 0.6934 0.032 Uiso 1 1 calc R
C11 C 0.2894(4) 0.73847(15) 0.8548(2) 0.0281(8) Uani 1 1 d .
H11A H 0.2319 0.7711 0.8368 0.042 Uiso 1 1 calc R
H11B H 0.3918 0.7475 0.8539 0.042 Uiso 1 1 calc R
H11C H 0.2675 0.7291 0.9074 0.042 Uiso 1 1 calc R
C12 C 0.0503(4) 0.67659(16) 0.7849(2) 0.0293(8) Uani 1 1 d .
H12A H 0.0161 0.6708 0.8362 0.044 Uiso 1 1 calc R
H12B H 0.0164 0.6457 0.7510 0.044 Uiso 1 1 calc R
H12C H 0.0130 0.7124 0.7638 0.044 Uiso 1 1 calc R
C13 C 0.0697(4) 0.38098(13) 0.89908(19) 0.0210(7) Uani 1 1 d .
C14 C -0.0757(4) 0.38148(16) 0.8755(2) 0.0278(8) Uani 1 1 d .
H14 H -0.1055 0.3818 0.8222 0.033 Uiso 1 1 calc R
C15 C -0.1796(4) 0.38153(16) 0.9306(2) 0.0316(8) Uani 1 1 d .
H15 H -0.2790 0.3822 0.9143 0.038 Uiso 1 1 calc R
C16 C -0.1375(5) 0.38053(16) 1.0076(2) 0.0333(9) Uani 1 1 d .
H16 H -0.2072 0.3806 1.0448 0.040 Uiso 1 1 calc R
C17 C 0.0075(5) 0.37938(17) 1.0306(2) 0.0365(9) Uani 1 1 d .
H17 H 0.0373 0.3786 1.0838 0.044 Uiso 1 1 calc R
C18 C 0.1101(4) 0.37942(16) 0.9766(2) 0.0306(8) Uani 1 1 d .
H18 H 0.2093 0.3784 0.9934 0.037 Uiso 1 1 calc R
C19 C 0.0132(4) 0.39065(14) 0.69298(19) 0.0225(7) Uani 1 1 d .
C20 C 0.0934(4) 0.43997(14) 0.6914(2) 0.0271(8) Uani 1 1 d .
H20 H 0.1860 0.4419 0.7179 0.033 Uiso 1 1 calc R
C21 C 0.0375(5) 0.48680(16) 0.6508(2) 0.0369(9) Uani 1 1 d .
H21 H 0.0930 0.5203 0.6498 0.044 Uiso 1 1 calc R
C22 C -0.0971(5) 0.48519(17) 0.6122(2) 0.0359(9) Uani 1 1 d .
H22 H -0.1339 0.5170 0.5841 0.043 Uiso 1 1 calc R
C23 C -0.1776(5) 0.43595(17) 0.6153(2) 0.0349(9) Uani 1 1 d .
H23 H -0.2714 0.4345 0.5902 0.042 Uiso 1 1 calc R
C24 C -0.1229(4) 0.38923(16) 0.6546(2) 0.0277(8) Uani 1 1 d .
H24 H -0.1787 0.3558 0.6553 0.033 Uiso 1 1 calc R
C25 C 0.3614(4) 0.32686(14) 0.6917(2) 0.0233(7) Uani 1 1 d .
C26 C 0.2858(4) 0.28200(16) 0.6548(2) 0.0248(8) Uani 1 1 d .
H26 H 0.1976 0.2696 0.6732 0.030 Uiso 1 1 calc R
C27 C 0.3391(4) 0.25574(15) 0.5919(2) 0.0278(8) Uani 1 1 d .
H27 H 0.2865 0.2255 0.5677 0.033 Uiso 1 1 calc R
C28 C 0.4663(4) 0.27234(16) 0.5636(2) 0.0301(8) Uani 1 1 d .
H28 H 0.5023 0.2539 0.5206 0.036 Uiso 1 1 calc R
C29 C 0.5398(4) 0.31624(18) 0.5991(2) 0.0363(9) Uani 1 1 d .
H29 H 0.6270 0.3285 0.5795 0.044 Uiso 1 1 calc R
C30 C 0.4916(4) 0.34326(15) 0.6624(2) 0.0298(8) Uani 1 1 d .
H30 H 0.5465 0.3730 0.6862 0.036 Uiso 1 1 calc R
C31 C 0.2662(3) 0.26533(14) 0.87626(19) 0.0220(7) Uani 1 1 d .
C32 C 0.2358(4) 0.21328(15) 0.90825(19) 0.0253(7) Uani 1 1 d .
H32 H 0.1536 0.1926 0.8889 0.030 Uiso 1 1 calc R
C33 C 0.3251(4) 0.19122(15) 0.9686(2) 0.0265(7) Uani 1 1 d .
H33 H 0.3052 0.1552 0.9893 0.032 Uiso 1 1 calc R
C34 C 0.4432(4) 0.22191(16) 0.9983(2) 0.0290(8) Uani 1 1 d .
H34 H 0.5028 0.2077 1.0405 0.035 Uiso 1 1 calc R
C35 C 0.4727(4) 0.27300(17) 0.9661(2) 0.0315(9) Uani 1 1 d .
H35 H 0.5537 0.2940 0.9864 0.038 Uiso 1 1 calc R
C36 C 0.3874(4) 0.29475(15) 0.9048(2) 0.0275(8) Uani 1 1 d .
H36 H 0.4117 0.3297 0.8824 0.033 Uiso 1 1 calc R
O1 O 0.1747(2) 0.38370(10) 0.84860(13) 0.0234(5) Uani 1 1 d .
O2 O 0.0561(2) 0.34304(9) 0.73052(13) 0.0226(5) Uani 1 1 d .
O3 O 0.3177(2) 0.35468(10) 0.75323(13) 0.0234(5) Uani 1 1 d .
O4 O 0.1741(2) 0.28361(10) 0.81744(13) 0.0228(5) Uani 1 1 d .
P1 P 0.25279(9) 0.56690(4) 0.91503(5) 0.01905(17) Uani 1 1 d .
P2 P 0.52506(9) 0.52368(4) 0.84792(5) 0.01989(18) Uani 1 1 d .
P3 P 0.50106(9) 0.62773(4) 0.71508(5) 0.02033(18) Uani 1 1 d .
P4 P 0.24634(9) 0.67821(4) 0.79177(5) 0.02018(18) Uani 1 1 d .
Rh1 Rh 0.38183(2) 0.598970(10) 0.817457(16) 0.01661(6) Uani 1 1 d .

loop_
_atom_site_aniso_label
_atom_site_aniso_U_11
_atom_site_aniso_U_22
_atom_site_aniso_U_33
_atom_site_aniso_U_23
_atom_site_aniso_U_13
_atom_site_aniso_U_12
B1 0.0164(17) 0.0222(18) 0.0174(17) -0.0028(14) 0.0011(14) -0.0039(14)
C1 0.036(2) 0.034(2) 0.029(2) -0.0015(16) 0.0119(17) 0.0013(16)
C2 0.0196(17) 0.0330(19) 0.034(2) 0.0003(16) 0.0032(15) -0.0050(14)
C3 0.0261(18) 0.0282(18) 0.0236(17) 0.0078(14) 0.0030(14) 0.0033(14)
C4 0.0201(17) 0.0242(18) 0.035(2) 0.0081(15) -0.0008(15) 0.0008(14)
C5 0.035(2) 0.038(2) 0.035(2) -0.0079(17) -0.0008(17) 0.0124(17)
C6 0.0177(17) 0.040(2) 0.0303(19) -0.0003(16) -0.0041(14) -0.0023(15)
C7 0.035(2) 0.039(2) 0.0211(18) -0.0050(15) 0.0027(15) -0.0061(16)
C8 0.0210(17) 0.041(2) 0.0252(19) -0.0023(15) 0.0092(14) -0.0029(15)
C9 0.0298(19) 0.0305(18) 0.0188(17) 0.0065(14) 0.0053(14) -0.0056(15)
C10 0.0260(18) 0.0290(18) 0.0254(18) 0.0091(15) -0.0018(14) -0.0011(15)
C11 0.0245(18) 0.0266(18) 0.033(2) -0.0009(15) 0.0004(15) 0.0019(14)
C12 0.0148(16) 0.037(2) 0.036(2) 0.0040(16) -0.0004(14) 0.0018(14)
C13 0.0261(18) 0.0132(14) 0.0244(17) -0.0012(13) 0.0058(14) -0.0006(13)
C14 0.0244(18) 0.036(2) 0.0234(18) -0.0033(15) 0.0052(14) -0.0059(15)
C15 0.029(2) 0.0288(19) 0.037(2) 0.0001(16) 0.0076(17) -0.0002(16)
C16 0.048(3) 0.0229(18) 0.031(2) 0.0002(16) 0.0197(19) -0.0002(17)
C17 0.050(3) 0.036(2) 0.024(2) 0.0007(16) 0.0093(18) 0.0088(19)
C18 0.032(2) 0.037(2) 0.0230(18) 0.0013(15) 0.0028(15) 0.0054(16)
C19 0.0253(18) 0.0278(18) 0.0149(16) -0.0041(13) 0.0056(14) -0.0019(14)
C20 0.0285(19) 0.0223(17) 0.0304(19) -0.0013(14) 0.0014(15) -0.0021(14)
C21 0.044(2) 0.028(2) 0.040(2) 0.0023(17) 0.0072(18) -0.0054(17)
C22 0.047(2) 0.030(2) 0.030(2) 0.0071(16) -0.0018(18) 0.0088(17)
C23 0.039(2) 0.038(2) 0.027(2) 0.0047(17) -0.0029(17) 0.0049(18)
C24 0.027(2) 0.0286(19) 0.027(2) 0.0000(16) -0.0008(16) -0.0031(15)
C25 0.0246(18) 0.0246(17) 0.0211(17) 0.0018(14) 0.0046(13) 0.0070(14)
C26 0.0178(17) 0.0297(19) 0.0275(19) 0.0039(15) 0.0046(14) -0.0033(14)
C27 0.034(2) 0.0219(17) 0.0270(18) -0.0023(14) -0.0030(15) -0.0034(14)
C28 0.0294(19) 0.036(2) 0.0250(19) -0.0047(15) 0.0045(15) 0.0058(16)
C29 0.0228(19) 0.051(2) 0.036(2) -0.0054(19) 0.0121(16) -0.0028(17)
C30 0.0243(18) 0.0307(19) 0.035(2) -0.0060(16) 0.0048(15) -0.0066(15)
C31 0.0201(16) 0.0274(17) 0.0189(16) -0.0004(14) 0.0037(13) 0.0074(13)
C32 0.0179(16) 0.039(2) 0.0197(17) -0.0071(15) 0.0075(13) 0.0044(14)
C33 0.0306(19) 0.0274(18) 0.0225(17) 0.0037(14) 0.0098(14) 0.0071(14)
C34 0.0268(19) 0.038(2) 0.0218(17) -0.0075(15) 0.0002(14) 0.0100(15)
C35 0.027(2) 0.036(2) 0.031(2) -0.0099(17) -0.0003(16) 0.0073(16)
C36 0.0227(17) 0.0272(18) 0.033(2) -0.0052(15) 0.0033(15) 0.0031(14)
O1 0.0203(12) 0.0290(12) 0.0211(12) -0.0039(10) 0.0036(9) -0.0021(10)
O2 0.0245(12) 0.0215(11) 0.0212(12) -0.0014(9) -0.0011(9) -0.0013(9)
O3 0.0194(12) 0.0270(12) 0.0243(12) -0.0044(10) 0.0039(9) -0.0027(10)
O4 0.0200(12) 0.0251(12) 0.0231(12) 0.0014(9) 0.0004(9) -0.0007(9)
P1 0.0160(4) 0.0208(4) 0.0208(4) 0.0015(3) 0.0041(3) -0.0006(3)
P2 0.0138(4) 0.0242(4) 0.0215(4) -0.0029(4) 0.0005(3) 0.0000(3)
P3 0.0169(4) 0.0286(5) 0.0156(4) -0.0012(3) 0.0021(3) -0.0039(3)
P4 0.0141(4) 0.0255(4) 0.0208(4) 0.0022(3) 0.0007(3) 0.0004(3)
Rh1 0.01187(10) 0.02171(11) 0.01635(11) -0.00023(11) 0.00179(7) -0.00099(10)

loop_
_atom_type_symbol
_atom_type_description
_atom_type_scat_dispersion_real
_atom_type_scat_dispersion_imag
_atom_type_scat_source
C C 0.0033 0.0016 'International Tables Vol C Tables 4.2.6.8 and 6.1.1.4'
H H 0.0000 0.0000 'International Tables Vol C Tables 4.2.6.8 and 6.1.1.4'
B B 0.0013 0.0007 'International Tables Vol C Tables 4.2.6.8 and 6.1.1.4'
O O 0.0106 0.0060 'International Tables Vol C Tables 4.2.6.8 and 6.1.1.4'
P P 0.1023 0.0942 'International Tables Vol C Tables 4.2.6.8 and 6.1.1.4'
Rh Rh -1.1178 0.9187 'International Tables Vol C Tables 4.2.6.8 and 6.1.1.4'

loop_
_geom_angle_atom_site_label_1
_geom_angle_atom_site_label_2
_geom_angle_atom_site_label_3
_geom_angle
O1 B1 O2 114.6(3)
O1 B1 O4 111.8(3)
O2 B1 O4 102.3(2)
O1 B1 O3 103.0(3)
O2 B1 O3 112.7(3)
O4 B1 O3 112.7(3)
P1 C1 H1A 109.5
P1 C1 H1B 109.5
H1A C1 H1B 109.5
P1 C1 H1C 109.5
H1A C1 H1C 109.5
H1B C1 H1C 109.5
P1 C2 H2A 109.5
P1 C2 H2B 109.5
H2A C2 H2B 109.5
P1 C2 H2C 109.5
H2A C2 H2C 109.5
H2B C2 H2C 109.5
C4 C3 P1 109.0(2)
C4 C3 H3A 109.9
P1 C3 H3A 109.9
C4 C3 H3B 109.9
P1 C3 H3B 109.9
H3A C3 H3B 108.3
C3 C4 P2 109.0(2)
C3 C4 H4A 109.9
P2 C4 H4A 109.9
C3 C4 H4B 109.9
P2 C4 H4B 109.9
H4A C4 H4B 108.3
P2 C5 H5A 109.5
P2 C5 H5B 109.5
H5A C5 H5B 109.5
P2 C5 H5C 109.5
H5A C5 H5C 109.5
H5B C5 H5C 109.5
P2 C6 H6A 109.5
P2 C6 H6B 109.5
H6A C6 H6B 109.5
P2 C6 H6C 109.5
H6A C6 H6C 109.5
H6B C6 H6C 109.5
P3 C7 H7A 109.5
P3 C7 H7B 109.5
H7A C7 H7B 109.5
P3 C7 H7C 109.5
H7A C7 H7C 109.5
H7B C7 H7C 109.5
P3 C8 H8A 109.5
P3 C8 H8B 109.5
H8A C8 H8B 109.5
P3 C8 H8C 109.5
H8A C8 H8C 109.5
H8B C8 H8C 109.5
C10 C9 P3 109.1(2)
C10 C9 H9A 109.9
P3 C9 H9A 109.9
C10 C9 H9B 109.9
P3 C9 H9B 109.9
H9A C9 H9B 108.3
C9 C10 P4 108.6(2)
C9 C10 H10A 110.0
P4 C10 H10A 110.0
C9 C10 H10B 110.0
P4 C10 H10B 110.0
H10A C10 H10B 108.3
P4 C11 H11A 109.5
P4 C11 H11B 109.5
H11A C11 H11B 109.5
P4 C11 H11C 109.5
H11A C11 H11C 109.5
H11B C11 H11C 109.5
P4 C12 H12A 109.5
P4 C12 H12B 109.5
H12A C12 H12B 109.5
P4 C12 H12C 109.5
H12A C12 H12C 109.5
H12B C12 H12C 109.5
O1 C13 C18 118.4(3)
O1 C13 C14 122.7(3)
C18 C13 C14 118.9(3)
C13 C14 C15 120.1(3)
C13 C14 H14 120.0
C15 C14 H14 120.0
C16 C15 C14 120.3(4)
C16 C15 H15 119.9
C14 C15 H15 119.9
C15 C16 C17 119.2(4)
C15 C16 H16 120.4
C17 C16 H16 120.4
C16 C17 C18 120.7(4)
C16 C17 H17 119.6
C18 C17 H17 119.6
C13 C18 C17 120.8(4)
C13 C18 H18 119.6
C17 C18 H18 119.6
O2 C19 C20 124.9(3)
O2 C19 C24 116.2(3)
C20 C19 C24 118.9(3)
C19 C20 C21 119.8(3)
C19 C20 H20 120.1
C21 C20 H20 120.1
C22 C21 C20 121.2(4)
C22 C21 H21 119.4
C20 C21 H21 119.4
C21 C22 C23 118.5(4)
C21 C22 H22 120.7
C23 C22 H22 120.7
C24 C23 C22 120.9(4)
C24 C23 H23 119.6
C22 C23 H23 119.6
C23 C24 C19 120.7(4)
C23 C24 H24 119.7
C19 C24 H24 119.7
O3 C25 C30 118.2(3)
O3 C25 C26 124.3(3)
C30 C25 C26 117.4(3)
C27 C26 C25 120.4(3)
C27 C26 H26 119.8
C25 C26 H26 119.8
C28 C27 C26 121.6(3)
C28 C27 H27 119.2
C26 C27 H27 119.2
C29 C28 C27 118.2(3)
C29 C28 H28 120.9
C27 C28 H28 120.9
C28 C29 C30 122.3(4)
C28 C29 H29 118.9
C30 C29 H29 118.9
C29 C30 C25 120.1(3)
C29 C30 H30 119.9
C25 C30 H30 119.9
O4 C31 C36 124.2(3)
O4 C31 C32 116.7(3)
C36 C31 C32 119.1(3)
C31 C32 C33 120.4(3)
C31 C32 H32 119.8
C33 C32 H32 119.8
C34 C33 C32 119.9(3)
C34 C33 H33 120.0
C32 C33 H33 120.0
C35 C34 C33 119.2(3)
C35 C34 H34 120.4
C33 C34 H34 120.4
C34 C35 C36 121.6(4)
C34 C35 H35 119.2
C36 C35 H35 119.2
C35 C36 C31 119.8(4)
C35 C36 H36 120.1
C31 C36 H36 120.1
C13 O1 B1 120.0(3)
C19 O2 B1 122.4(3)
C25 O3 B1 122.5(3)
C31 O4 B1 122.0(3)
C1 P1 C2 103.23(19)
C1 P1 C3 102.38(18)
C2 P1 C3 102.73(17)
C1 P1 Rh1 122.28(13)
C2 P1 Rh1 114.25(13)
C3 P1 Rh1 109.72(12)
C6 P2 C5 103.14(18)
C6 P2 C4 102.34(17)
C5 P2 C4 102.44(19)
C6 P2 Rh1 114.30(13)
C5 P2 Rh1 122.18(13)
C4 P2 Rh1 110.13(12)
C8 P3 C7 102.15(18)
C8 P3 C9 102.97(17)
C7 P3 C9 103.02(17)
C8 P3 Rh1 122.45(12)
C7 P3 Rh1 114.39(13)
C9 P3 Rh1 109.68(11)
C12 P4 C11 103.37(18)
C12 P4 C10 102.40(17)
C11 P4 C10 101.92(17)
C12 P4 Rh1 122.11(13)
C11 P4 Rh1 115.45(12)
C10 P4 Rh1 109.10(12)
P2 Rh1 P3 96.14(3)
P2 Rh1 P1 84.05(3)
P3 Rh1 P1 176.41(3)
P2 Rh1 P4 176.48(4)
P3 Rh1 P4 83.93(3)
P1 Rh1 P4 96.10(3)

loop_
_geom_bond_atom_site_label_1
_geom_bond_atom_site_label_2
_geom_bond_distance
B1 O1 1.462(4)
B1 O2 1.464(4)
B1 O4 1.478(4)
B1 O3 1.489(4)
C1 P1 1.812(4)
C1 H1A 0.9800
C1 H1B 0.9800
C1 H1C 0.9800
C2 P1 1.822(3)
C2 H2A 0.9800
C2 H2B 0.9800
C2 H2C 0.9800
C3 C4 1.528(5)
C3 P1 1.841(3)
C3 H3A 0.9900
C3 H3B 0.9900
C4 P2 1.842(4)
C4 H4A 0.9900
C4 H4B 0.9900
C5 P2 1.826(4)
C5 H5A 0.9800
C5 H5B 0.9800
C5 H5C 0.9800
C6 P2 1.823(3)
C6 H6A 0.9800
C6 H6B 0.9800
C6 H6C 0.9800
C7 P3 1.825(4)
C7 H7A 0.9800
C7 H7B 0.9800
C7 H7C 0.9800
C8 P3 1.822(3)
C8 H8A 0.9800
C8 H8B 0.9800
C8 H8C 0.9800
C9 C10 1.520(5)
C9 P3 1.831(4)
C9 H9A 0.9900
C9 H9B 0.9900
C10 P4 1.838(4)
C10 H10A 0.9900
C10 H10B 0.9900
C11 P4 1.829(4)
C11 H11A 0.9800
C11 H11B 0.9800
C11 H11C 0.9800
C12 P4 1.823(3)
C12 H12A 0.9800
C12 H12B 0.9800
C12 H12C 0.9800
C13 O1 1.364(4)
C13 C18 1.377(5)
C13 C14 1.388(5)
C14 C15 1.413(5)
C14 H14 0.9500
C15 C16 1.371(6)
C15 H15 0.9500
C16 C17 1.382(6)
C16 H16 0.9500
C17 C18 1.390(6)
C17 H17 0.9500
C18 H18 0.9500
C19 O2 1.351(4)
C19 C20 1.390(5)
C19 C24 1.391(5)
C20 C21 1.397(5)
C20 H20 0.9500
C21 C22 1.381(6)
C21 H21 0.9500
C22 C23 1.391(6)
C22 H22 0.9500
C23 C24 1.380(5)
C23 H23 0.9500
C24 H24 0.9500
C25 O3 1.348(4)
C25 C30 1.406(5)
C25 C26 1.406(5)
C26 C27 1.384(5)
C26 H26 0.9500
C27 C28 1.374(5)
C27 H27 0.9500
C28 C29 1.369(6)
C28 H28 0.9500
C29 C30 1.378(5)
C29 H29 0.9500
C30 H30 0.9500
C31 O4 1.360(4)
C31 C36 1.389(5)
C31 C32 1.392(5)
C32 C33 1.395(5)
C32 H32 0.9500
C33 C34 1.389(5)
C33 H33 0.9500
C34 C35 1.372(6)
C34 H34 0.9500
C35 C36 1.385(5)
C35 H35 0.9500
C36 H36 0.9500
P1 Rh1 2.2837(9)
P2 Rh1 2.2696(9)
P3 Rh1 2.2745(9)
P4 Rh1 2.2903(9)
